data_7115764
loop_
_publ_author_name
'Chunming Liu'
'Chengyi Xiao'
'Yan Li'
'Wenping Hu'
'Zhibo Li'
'Zhaohui Wang'

_publ_section_title
;
 High performance, air stable n-type single crystal transistors based on
 core-tetrachlorinated perylene diimides
;
_journal_name_full Chem.Commun.
_journal_page_first 12462
_journal_paper_doi 10.1039/C4cc05896H
_journal_volume 50
_journal_year 2014
_chemical_formula_moiety 'C40 H8 Cl4 F30 N2 O4'
_chemical_formula_sum 'C40 H8 Cl4 F30 N2 O4'
_chemical_formula_weight 1292.28
_chemical_name_common none
_chemical_name_systematic C8F-4ClPDI
_space_group_crystal_system monoclinic
_space_group_IT_number 14
_space_group_name_Hall '-P 2ybc'
_space_group_name_H-M_alt 'P 1 21/c 1'
_symmetry_space_group_name_Hall '-P 2ybc'
_symmetry_space_group_name_H-M 'P 1 21/c 1'
_atom_sites_solution_hydrogens geom
_audit_creation_date 2014-05-15
_audit_creation_method
;
Olex2 1.2
(compiled 2013.12.10 svn.r2850 for OlexSys, GUI svn.r4736)
;
_cell_angle_alpha 90
_cell_angle_beta 95.733(7)
_cell_angle_gamma 90
_cell_formula_units_Z 4
_cell_length_a 20.971(9)
_cell_length_b 20.210(9)
_cell_length_c 10.319(5)
_cell_measurement_reflns_used 14099
_cell_measurement_temperature 173.1500
_cell_measurement_theta_max 27.4488
_cell_measurement_theta_min 1.4027
_cell_volume 4352(3)
_computing_cell_refinement 'CrystalClear (Rigaku Inc., 2007)'
_computing_data_collection 'CrystalClear (Rigaku Inc., 2007)'
_computing_data_reduction 'CrystalClear (Rigaku Inc., 2007)'
_computing_molecular_graphics 'Olex2 (Dolomanov et al., 2009)'
_computing_publication_material 'Olex2 (Dolomanov et al., 2009)'
_computing_structure_refinement 'SHELXL (Sheldrick, 2013)'
_computing_structure_solution
;
'SHELXS (Sheldrick, 2013)'
;
_diffrn_ambient_temperature 173.1500
_diffrn_detector_area_resol_mean 28.5714
_diffrn_measured_fraction_theta_full 0.994
_diffrn_measured_fraction_theta_max 0.998
_diffrn_measurement_device
;
Saturn724+ (2x2 bin mode)
;
_diffrn_measurement_device_details
;
AFC10: Fixed Chi 2 circle
;
_diffrn_measurement_device_type 'MM007-HF CCD(Saturn 724+)'
_diffrn_measurement_method '\w scans at fixed \c = 45\%'
_diffrn_orient_matrix_type d*Trek
_diffrn_orient_matrix_UB_11 -0.0097
_diffrn_orient_matrix_UB_12 0.0880
_diffrn_orient_matrix_UB_13 0.0406
_diffrn_orient_matrix_UB_21 -0.0251
_diffrn_orient_matrix_UB_22 -0.0201
_diffrn_orient_matrix_UB_23 0.0376
_diffrn_orient_matrix_UB_31 0.0404
_diffrn_orient_matrix_UB_32 -0.0021
_diffrn_orient_matrix_UB_33 0.0258
_diffrn_radiation_detector CCD
_diffrn_radiation_monochromator Confocal
_diffrn_radiation_type MoK\a
_diffrn_radiation_wavelength 0.71073
_diffrn_reflns_av_R_equivalents 0.0863
_diffrn_reflns_av_unetI/netI 0.0761
_diffrn_reflns_Laue_measured_fraction_full 0.994
_diffrn_reflns_Laue_measured_fraction_max 0.998
_diffrn_reflns_limit_h_max 25
_diffrn_reflns_limit_h_min -25
_diffrn_reflns_limit_k_max 24
_diffrn_reflns_limit_k_min -24
_diffrn_reflns_limit_l_max 12
_diffrn_reflns_limit_l_min -12
_diffrn_reflns_number 24787
_diffrn_reflns_point_group_measured_fraction_full 0.994
_diffrn_reflns_point_group_measured_fraction_max 0.998
_diffrn_reflns_theta_full 25.242
_diffrn_reflns_theta_max 25.199
_diffrn_reflns_theta_min 1.952
_diffrn_source 'Rotating Anode'
_diffrn_source_current 24.0000
_diffrn_source_power 1.2000
_diffrn_source_voltage 50.0000
_exptl_absorpt_coefficient_mu 0.450
_exptl_absorpt_correction_T_max 1.0000
_exptl_absorpt_correction_T_min 0.4608
_exptl_absorpt_correction_type multi-scan
_exptl_absorpt_process_details 'CrystalClear (Rigaku Inc., 2007)'
_exptl_crystal_colour orange
_exptl_crystal_colour_primary orange
_exptl_crystal_density_diffrn 1.973
_exptl_crystal_description plate
_exptl_crystal_F_000 2528
_exptl_crystal_size_max 0.52
_exptl_crystal_size_mid 0.31
_exptl_crystal_size_min 0.03
_refine_diff_density_max 0.512
_refine_diff_density_min -0.579
_refine_diff_density_rms 0.115
_refine_ls_extinction_method none
_refine_ls_goodness_of_fit_ref 1.198
_refine_ls_hydrogen_treatment constr
_refine_ls_matrix_type full
_refine_ls_number_parameters 721
_refine_ls_number_reflns 7823
_refine_ls_number_restraints 0
_refine_ls_restrained_S_all 1.198
_refine_ls_R_factor_all 0.1118
_refine_ls_R_factor_gt 0.0960
_refine_ls_shift/su_max 0.001
_refine_ls_shift/su_mean 0.000
_refine_ls_structure_factor_coef Fsqd
_refine_ls_weighting_details 'w=1/[\s^2^(Fo^2^)+(0.1174P)^2^+6.4492P] where P=(Fo^2^+2Fc^2^)/3'
_refine_ls_weighting_scheme calc
_refine_ls_wR_factor_gt 0.2436
_refine_ls_wR_factor_ref 0.2576
_reflns_Friedel_coverage 0.000
_reflns_number_gt 6564
_reflns_number_total 7823
_reflns_threshold_expression 'I > 2\s(I)'
_cod_data_source_file c4cc05896h2.cif
_cod_data_source_block a
_cod_original_cell_volume 4351(3)
_cod_database_code 7115764
_shelxl_version_number 2013-4
_shelx_space_group_comment
;
The symmetry employed for this shelxl refinement is uniquely defined
by the following loop, which should always be used as a source of
symmetry information in preference to the above space-group names.
They are only intended as comments.
;
_diffrn_number_total 10190
_olex2_refinement_description
;
1. Fixed Uiso
 At 1.2 times of:
  All C(H) groups, All C(H,H) groups
2.a Secondary CH2 refined with riding coordinates:
 C25(H25A,H25B), C33(H33A,H33B)
2.b Aromatic/amide H refined with riding coordinates:
 C3(H3), C8(H8), C13(H13), C18(H18)
;

loop_
_space_group_symop_operation_xyz
'x, y, z'
'-x, y+1/2, -z+1/2'
'-x, -y, -z'
'x, -y-1/2, z-1/2'

loop_
_atom_site_label
_atom_site_type_symbol
_atom_site_fract_x
_atom_site_fract_y
_atom_site_fract_z
_atom_site_U_iso_or_equiv
_atom_site_adp_type
_atom_site_occupancy
_atom_site_site_symmetry_order
_atom_site_calc_flag
_atom_site_refinement_flags_posn
Cl1 Cl 0.08081(7) 0.58281(6) 0.49294(14) 0.0392(4) Uani 1 1 d .
Cl2 Cl 0.10573(6) 0.59480(6) 0.20412(14) 0.0344(3) Uani 1 1 d .
Cl3 Cl -0.08116(7) 0.26247(7) 0.28927(17) 0.0443(4) Uani 1 1 d .
Cl4 Cl 0.04097(7) 0.23361(7) 0.15170(15) 0.0427(4) Uani 1 1 d .
F1 F 0.35602(18) 0.38364(18) 0.6475(5) 0.0647(12) Uani 1 1 d .
F2 F 0.36162(18) 0.2909(2) 0.5458(4) 0.0595(11) Uani 1 1 d .
F3 F 0.41586(18) 0.3334(3) 0.8653(4) 0.0695(13) Uani 1 1 d .
F4 F 0.41080(18) 0.2345(2) 0.7846(5) 0.0686(13) Uani 1 1 d .
F5 F 0.48303(19) 0.3696(2) 0.6494(5) 0.0855(17) Uani 1 1 d .
F6 F 0.4854(2) 0.2658(3) 0.6031(4) 0.0847(16) Uani 1 1 d .
F7 F 0.54425(18) 0.3505(2) 0.8807(5) 0.0758(14) Uani 1 1 d .
F8 F 0.53484(18) 0.2444(2) 0.8650(4) 0.0685(13) Uani 1 1 d .
F9 F 0.60989(19) 0.3486(2) 0.6557(5) 0.0733(13) Uani 1 1 d .
F10 F 0.60679(18) 0.2417(2) 0.6633(4) 0.0679(12) Uani 1 1 d .
F11 F 0.67075(19) 0.3536(3) 0.8968(6) 0.0953(19) Uani 1 1 d .
F12 F 0.6614(2) 0.2472(3) 0.9165(5) 0.0892(16) Uani 1 1 d .
F13 F 0.7388(2) 0.3300(3) 0.6833(7) 0.108(2) Uani 1 1 d .
F14 F 0.7785(2) 0.2936(3) 0.8666(5) 0.0945(18) Uani 1 1 d .
F15 F 0.7350(2) 0.2282(2) 0.7227(6) 0.0939(18) Uani 1 1 d .
F16 F -0.21056(16) 0.56060(19) -0.2716(4) 0.0511(9) Uani 1 1 d .
F17 F -0.25696(16) 0.47029(16) -0.2182(3) 0.0438(8) Uani 1 1 d .
F18 F -0.31544(17) 0.62930(16) -0.2831(4) 0.0512(9) Uani 1 1 d .
F19 F -0.32829(16) 0.53690(19) -0.3917(3) 0.0480(9) Uani 1 1 d .
F20 F -0.38325(17) 0.59109(19) -0.1009(3) 0.0509(9) Uani 1 1 d .
F21 F -0.37773(16) 0.48740(17) -0.1525(4) 0.0495(9) Uani 1 1 d .
F22 F -0.44452(17) 0.60849(18) -0.3647(4) 0.0523(9) Uani 1 1 d .
F23 F -0.45048(17) 0.50107(18) -0.3679(4) 0.0500(9) Uani 1 1 d .
F24 F -0.50700(18) 0.6137(2) -0.1486(4) 0.0660(12) Uani 1 1 d .
F25 F -0.50530(17) 0.5061(2) -0.1322(4) 0.0567(10) Uani 1 1 d .
F26 F -0.57567(18) 0.6052(2) -0.3853(4) 0.0655(12) Uani 1 1 d .
F27 F -0.57488(18) 0.4977(2) -0.3717(4) 0.0575(10) Uani 1 1 d .
F28 F -0.6352(2) 0.6083(2) -0.1562(6) 0.0873(17) Uani 1 1 d .
F29 F -0.68425(18) 0.5531(3) -0.3104(4) 0.0744(13) Uani 1 1 d .
F30 F -0.63465(19) 0.5027(2) -0.1511(4) 0.0684(12) Uani 1 1 d .
O1 O 0.2333(2) 0.4113(2) 0.7575(4) 0.0477(11) Uani 1 1 d .
O2 O -0.12705(19) 0.61901(18) -0.0412(4) 0.0424(10) Uani 1 1 d .
O3 O -0.24080(17) 0.43492(19) 0.0520(4) 0.0405(10) Uani 1 1 d .
O4 O 0.23801(19) 0.22324(19) 0.5137(4) 0.0450(10) Uani 1 1 d .
N1 N 0.2392(2) 0.3188(2) 0.6323(5) 0.0354(10) Uani 1 1 d .
N2 N -0.1835(2) 0.5256(2) -0.0013(4) 0.0318(10) Uani 1 1 d .
C1 C 0.2153(3) 0.3830(3) 0.6583(6) 0.0379(13) Uani 1 1 d .
C2 C 0.1666(3) 0.4092(3) 0.5582(5) 0.0325(12) Uani 1 1 d .
C3 C 0.1475(3) 0.4747(3) 0.5661(5) 0.0349(12) Uani 1 1 d .
H3 H 0.1643 0.5008 0.6354 0.042 Uiso 1 1 calc R
C4 C 0.1032(3) 0.5014(2) 0.4703(5) 0.0312(12) Uani 1 1 d .
C5 C 0.0753(2) 0.4635(2) 0.3670(5) 0.0293(11) Uani 1 1 d .
C6 C 0.0332(2) 0.4873(2) 0.2566(5) 0.0282(11) Uani 1 1 d .
C7 C 0.0359(2) 0.5489(2) 0.1933(5) 0.0276(11) Uani 1 1 d .
C8 C -0.0164(2) 0.5734(2) 0.1116(5) 0.0291(11) Uani 1 1 d .
H8 H -0.0137 0.6147 0.0728 0.035 Uiso 1 1 calc R
C9 C -0.0720(2) 0.5362(2) 0.0884(5) 0.0308(11) Uani 1 1 d .
C10 C -0.1280(2) 0.5651(3) 0.0108(5) 0.0321(12) Uani 1 1 d .
C11 C -0.1890(3) 0.4613(3) 0.0553(6) 0.0358(13) Uani 1 1 d .
C12 C -0.1295(2) 0.4323(3) 0.1155(5) 0.0298(11) Uani 1 1 d .
C13 C -0.1294(3) 0.3683(3) 0.1613(5) 0.0319(12) Uani 1 1 d .
H13 H -0.1671 0.3438 0.1525 0.038 Uiso 1 1 calc R
C14 C -0.0731(3) 0.3400(2) 0.2209(6) 0.0338(12) Uani 1 1 d .
C15 C -0.0149(3) 0.3747(2) 0.2388(5) 0.0313(12) Uani 1 1 d .
C16 C 0.0474(2) 0.3484(2) 0.2930(5) 0.0303(11) Uani 1 1 d .
C17 C 0.0729(2) 0.2858(3) 0.2751(5) 0.0315(12) Uani 1 1 d .
C18 C 0.1279(3) 0.2626(3) 0.3511(6) 0.0348(12) Uani 1 1 d .
H18 H 0.1441 0.2207 0.3365 0.042 Uiso 1 1 calc R
C19 C 0.1575(3) 0.3025(2) 0.4468(5) 0.0311(12) Uani 1 1 d .
C20 C 0.2143(3) 0.2774(3) 0.5299(6) 0.0351(12) Uani 1 1 d .
C21 C 0.1371(3) 0.3686(2) 0.4597(5) 0.0313(12) Uani 1 1 d .
C22 C 0.0868(2) 0.3928(2) 0.3719(5) 0.0283(11) Uani 1 1 d .
C23 C -0.0184(2) 0.4442(2) 0.2087(5) 0.0277(11) Uani 1 1 d .
C24 C -0.0726(2) 0.4713(2) 0.1372(5) 0.0283(11) Uani 1 1 d .
C25 C 0.2939(3) 0.2951(3) 0.7166(6) 0.0395(13) Uani 1 1 d .
H25A H 0.2926 0.2472 0.7213 0.047 Uiso 1 1 calc R
H25B H 0.2922 0.3125 0.8038 0.047 Uiso 1 1 calc R
C26 C 0.3562(3) 0.3171(3) 0.6641(6) 0.0398(13) Uani 1 1 d .
C27 C 0.4164(3) 0.2989(3) 0.7539(6) 0.0378(13) Uani 1 1 d .
C28 C 0.4808(3) 0.3090(3) 0.6989(6) 0.0405(14) Uani 1 1 d .
C29 C 0.5415(3) 0.3003(3) 0.7971(6) 0.0371(13) Uani 1 1 d .
C30 C 0.6060(3) 0.2960(3) 0.7371(6) 0.0409(14) Uani 1 1 d .
C31 C 0.6664(3) 0.2967(3) 0.8320(7) 0.0483(15) Uani 1 1 d .
C32 C 0.7312(3) 0.2856(4) 0.7762(8) 0.0575(19) Uani 1 1 d .
C33 C -0.2435(3) 0.5558(3) -0.0579(6) 0.0357(13) Uani 1 1 d .
H33A H -0.2404 0.6036 -0.0505 0.043 Uiso 1 1 calc R
H33B H -0.2785 0.5413 -0.0101 0.043 Uiso 1 1 calc R
C34 C -0.2575(3) 0.5367(3) -0.2005(6) 0.0350(12) Uani 1 1 d .
C35 C -0.3210(3) 0.5634(3) -0.2711(6) 0.0352(12) Uani 1 1 d .
C36 C -0.3824(3) 0.5486(3) -0.2022(6) 0.0347(12) Uani 1 1 d .
C37 C -0.4462(3) 0.5541(3) -0.2900(5) 0.0363(13) Uani 1 1 d .
C38 C -0.5078(3) 0.5570(3) -0.2165(5) 0.0346(12) Uani 1 1 d .
C39 C -0.5716(3) 0.5536(3) -0.3023(6) 0.0422(14) Uani 1 1 d .
C40 C -0.6330(3) 0.5554(3) -0.2277(6) 0.0459(15) Uani 1 1 d .

loop_
_atom_site_aniso_label
_atom_site_aniso_U_11
_atom_site_aniso_U_22
_atom_site_aniso_U_33
_atom_site_aniso_U_23
_atom_site_aniso_U_13
_atom_site_aniso_U_12
Cl1 0.0510(8) 0.0243(6) 0.0424(8) -0.0085(6) 0.0057(6) 0.0044(6)
Cl2 0.0350(7) 0.0216(6) 0.0472(8) -0.0002(5) 0.0070(6) -0.0060(5)
Cl3 0.0419(8) 0.0231(7) 0.0685(10) 0.0108(6) 0.0083(7) -0.0050(6)
Cl4 0.0482(8) 0.0282(7) 0.0515(9) -0.0137(6) 0.0043(7) 0.0002(6)
F1 0.051(2) 0.039(2) 0.104(3) 0.031(2) 0.006(2) 0.0037(17)
F2 0.049(2) 0.091(3) 0.039(2) -0.004(2) 0.0073(17) -0.003(2)
F3 0.046(2) 0.115(4) 0.046(2) -0.030(2) 0.0019(18) 0.008(2)
F4 0.047(2) 0.050(2) 0.107(4) 0.038(2) -0.002(2) -0.0013(17)
F5 0.049(2) 0.079(3) 0.128(4) 0.073(3) 0.008(2) -0.002(2)
F6 0.045(2) 0.140(5) 0.068(3) -0.055(3) -0.001(2) 0.011(3)
F7 0.045(2) 0.094(3) 0.089(3) -0.059(3) 0.007(2) 0.003(2)
F8 0.043(2) 0.084(3) 0.077(3) 0.045(2) 0.001(2) -0.001(2)
F9 0.051(2) 0.089(3) 0.083(3) 0.044(3) 0.020(2) 0.006(2)
F10 0.048(2) 0.082(3) 0.074(3) -0.043(2) 0.006(2) 0.007(2)
F11 0.044(2) 0.105(4) 0.134(4) -0.081(4) -0.003(3) 0.005(2)
F12 0.049(2) 0.138(5) 0.078(3) 0.044(3) -0.004(2) 0.004(3)
F13 0.064(3) 0.118(5) 0.148(5) 0.034(4) 0.047(3) 0.000(3)
F14 0.036(2) 0.145(5) 0.102(4) -0.045(4) -0.001(2) 0.005(3)
F15 0.051(3) 0.079(3) 0.152(5) -0.058(3) 0.010(3) 0.006(2)
F16 0.0387(19) 0.067(2) 0.050(2) 0.0051(18) 0.0130(16) -0.0025(17)
F17 0.049(2) 0.0361(18) 0.0461(19) -0.0079(15) 0.0041(16) 0.0087(15)
F18 0.048(2) 0.0353(19) 0.069(2) 0.0192(17) 0.0026(18) 0.0004(15)
F19 0.0429(19) 0.066(2) 0.0354(18) -0.0018(17) 0.0045(15) -0.0023(17)
F20 0.0436(19) 0.065(2) 0.044(2) -0.0218(18) -0.0010(16) 0.0040(17)
F21 0.0413(19) 0.043(2) 0.065(2) 0.0198(18) 0.0107(17) 0.0029(16)
F22 0.0427(19) 0.053(2) 0.060(2) 0.0250(18) 0.0007(17) -0.0013(17)
F23 0.047(2) 0.052(2) 0.052(2) -0.0201(17) 0.0079(17) -0.0058(17)
F24 0.047(2) 0.073(3) 0.077(3) -0.043(2) 0.004(2) 0.007(2)
F25 0.043(2) 0.079(3) 0.048(2) 0.027(2) 0.0052(17) 0.0050(19)
F26 0.043(2) 0.079(3) 0.074(3) 0.041(2) 0.0001(19) -0.0019(19)
F27 0.047(2) 0.066(3) 0.060(2) -0.020(2) 0.0073(18) -0.0101(18)
F28 0.063(3) 0.070(3) 0.135(5) -0.049(3) 0.039(3) -0.013(2)
F29 0.038(2) 0.110(4) 0.075(3) 0.013(3) 0.005(2) -0.004(2)
F30 0.050(2) 0.082(3) 0.075(3) 0.028(2) 0.021(2) 0.002(2)
O1 0.057(3) 0.044(2) 0.040(2) -0.006(2) -0.006(2) 0.010(2)
O2 0.042(2) 0.024(2) 0.060(3) 0.0122(19) -0.002(2) -0.0034(17)
O3 0.029(2) 0.036(2) 0.057(3) 0.0062(19) 0.0051(18) -0.0067(17)
O4 0.044(2) 0.027(2) 0.064(3) -0.0015(19) 0.004(2) 0.0060(18)
N1 0.039(3) 0.029(2) 0.039(3) -0.001(2) 0.007(2) 0.004(2)
N2 0.031(2) 0.025(2) 0.039(2) -0.0057(19) 0.001(2) -0.0002(18)
C1 0.040(3) 0.034(3) 0.040(3) -0.001(3) 0.005(3) 0.004(2)
C2 0.039(3) 0.024(3) 0.035(3) -0.002(2) 0.007(2) 0.001(2)
C3 0.043(3) 0.032(3) 0.031(3) -0.004(2) 0.006(2) -0.002(2)
C4 0.042(3) 0.017(2) 0.036(3) -0.004(2) 0.011(2) 0.002(2)
C5 0.030(3) 0.020(2) 0.038(3) 0.000(2) 0.004(2) 0.002(2)
C6 0.033(3) 0.019(2) 0.034(3) -0.003(2) 0.008(2) 0.004(2)
C7 0.029(3) 0.017(2) 0.037(3) -0.006(2) 0.009(2) -0.006(2)
C8 0.037(3) 0.019(2) 0.033(3) 0.001(2) 0.010(2) -0.003(2)
C9 0.034(3) 0.021(2) 0.038(3) -0.001(2) 0.009(2) -0.003(2)
C10 0.030(3) 0.035(3) 0.032(3) -0.005(2) 0.005(2) -0.003(2)
C11 0.039(3) 0.025(3) 0.045(3) -0.001(2) 0.009(3) -0.001(2)
C12 0.030(3) 0.026(3) 0.033(3) 0.003(2) 0.005(2) -0.002(2)
C13 0.033(3) 0.027(3) 0.036(3) -0.004(2) 0.006(2) -0.006(2)
C14 0.034(3) 0.020(2) 0.049(3) -0.001(2) 0.012(3) -0.005(2)
C15 0.036(3) 0.024(3) 0.034(3) -0.002(2) 0.008(2) 0.000(2)
C16 0.031(3) 0.025(3) 0.036(3) 0.000(2) 0.011(2) -0.001(2)
C17 0.033(3) 0.024(3) 0.039(3) -0.006(2) 0.007(2) -0.005(2)
C18 0.037(3) 0.022(3) 0.046(3) 0.000(2) 0.010(3) 0.004(2)
C19 0.035(3) 0.024(2) 0.035(3) 0.005(2) 0.011(2) 0.002(2)
C20 0.035(3) 0.025(3) 0.045(3) 0.004(2) 0.007(3) -0.002(2)
C21 0.036(3) 0.020(2) 0.038(3) 0.001(2) 0.005(2) 0.004(2)
C22 0.034(3) 0.020(2) 0.033(3) -0.001(2) 0.010(2) 0.001(2)
C23 0.029(3) 0.019(2) 0.036(3) -0.001(2) 0.009(2) -0.002(2)
C24 0.036(3) 0.022(2) 0.028(3) -0.004(2) 0.010(2) -0.005(2)
C25 0.033(3) 0.038(3) 0.048(3) 0.005(3) 0.005(3) 0.005(2)
C26 0.045(3) 0.032(3) 0.042(3) 0.009(3) 0.003(3) 0.004(3)
C27 0.043(3) 0.032(3) 0.039(3) 0.005(3) 0.004(3) 0.002(2)
C28 0.047(3) 0.032(3) 0.042(3) 0.000(3) -0.002(3) 0.001(3)
C29 0.039(3) 0.037(3) 0.037(3) -0.003(3) 0.008(3) -0.001(2)
C30 0.041(3) 0.034(3) 0.049(3) -0.001(3) 0.010(3) 0.003(3)
C31 0.043(3) 0.048(4) 0.054(4) -0.012(3) 0.006(3) -0.006(3)
C32 0.041(4) 0.049(4) 0.083(5) -0.014(4) 0.008(4) 0.000(3)
C33 0.030(3) 0.027(3) 0.050(3) -0.003(3) 0.004(2) 0.001(2)
C34 0.031(3) 0.037(3) 0.038(3) -0.006(2) 0.010(2) -0.006(2)
C35 0.035(3) 0.030(3) 0.040(3) 0.003(2) 0.000(2) -0.003(2)
C36 0.039(3) 0.026(3) 0.039(3) 0.005(2) 0.005(2) 0.003(2)
C37 0.044(3) 0.031(3) 0.033(3) 0.001(2) -0.001(3) -0.003(2)
C38 0.037(3) 0.036(3) 0.031(3) -0.006(2) 0.006(2) 0.000(2)
C39 0.041(3) 0.039(3) 0.048(3) 0.003(3) 0.008(3) -0.001(3)
C40 0.039(3) 0.046(4) 0.051(4) -0.002(3) -0.003(3) -0.006(3)

loop_
_atom_type_symbol
_atom_type_description
_atom_type_scat_dispersion_real
_atom_type_scat_dispersion_imag
_atom_type_scat_source
C C 0.0033 0.0016 'International Tables Vol C Tables 4.2.6.8 and 6.1.1.4'
H H 0.0000 0.0000 'International Tables Vol C Tables 4.2.6.8 and 6.1.1.4'
Cl Cl 0.1484 0.1585 'International Tables Vol C Tables 4.2.6.8 and 6.1.1.4'
F F 0.0171 0.0103 'International Tables Vol C Tables 4.2.6.8 and 6.1.1.4'
N N 0.0061 0.0033 'International Tables Vol C Tables 4.2.6.8 and 6.1.1.4'
O O 0.0106 0.0060 'International Tables Vol C Tables 4.2.6.8 and 6.1.1.4'

loop_
_geom_angle_atom_site_label_1
_geom_angle_atom_site_label_2
_geom_angle_atom_site_label_3
_geom_angle
C1 N1 C25 117.4(5)
C20 N1 C1 124.9(5)
C20 N1 C25 117.7(4)
C10 N2 C11 125.3(5)
C10 N2 C33 118.0(4)
C11 N2 C33 116.0(4)
O1 C1 N1 120.5(5)
O1 C1 C2 124.2(5)
N1 C1 C2 115.3(5)
C3 C2 C1 119.0(5)
C3 C2 C21 119.5(5)
C21 C2 C1 121.4(5)
C2 C3 C4 120.3(5)
C3 C4 Cl1 116.3(4)
C5 C4 Cl1 121.8(4)
C5 C4 C3 121.8(5)
C4 C5 C6 126.4(5)
C4 C5 C22 117.4(5)
C22 C5 C6 116.1(5)
C7 C6 C5 127.4(5)
C7 C6 C23 116.1(5)
C23 C6 C5 116.5(4)
C6 C7 Cl2 121.1(4)
C8 C7 Cl2 117.0(4)
C8 C7 C6 121.7(4)
C9 C8 C7 120.3(5)
C8 C9 C10 119.3(5)
C8 C9 C24 118.7(5)
C24 C9 C10 121.9(5)
O2 C10 N2 121.3(5)
O2 C10 C9 123.2(5)
N2 C10 C9 115.5(5)
O3 C11 N2 119.8(5)
O3 C11 C12 124.2(5)
N2 C11 C12 115.9(5)
C13 C12 C11 119.6(5)
C13 C12 C24 119.5(5)
C24 C12 C11 120.6(5)
C12 C13 C14 120.4(5)
C13 C14 Cl3 115.8(4)
C13 C14 C15 122.5(5)
C15 C14 Cl3 121.2(4)
C14 C15 C16 126.7(5)
C14 C15 C23 115.8(5)
C23 C15 C16 117.4(5)
C17 C16 C15 128.1(5)
C17 C16 C22 116.2(5)
C22 C16 C15 115.7(4)
C16 C17 Cl4 121.7(4)
C16 C17 C18 122.1(5)
C18 C17 Cl4 116.2(4)
C19 C18 C17 119.4(5)
C18 C19 C20 119.5(5)
C18 C19 C21 120.2(5)
C21 C19 C20 120.1(5)
O4 C20 N1 120.8(5)
O4 C20 C19 122.8(5)
N1 C20 C19 116.4(5)
C2 C21 C19 120.4(5)
C2 C21 C22 120.7(5)
C22 C21 C19 118.9(5)
C16 C22 C5 121.2(5)
C21 C22 C5 118.5(5)
C21 C22 C16 120.3(5)
C6 C23 C15 119.9(5)
C24 C23 C6 119.1(4)
C24 C23 C15 121.0(5)
C9 C24 C12 119.8(5)
C23 C24 C9 121.1(5)
C23 C24 C12 119.1(4)
N1 C25 C26 110.2(5)
F1 C26 C25 109.9(5)
F1 C26 C27 107.8(5)
F2 C26 F1 106.0(5)
F2 C26 C25 111.1(5)
F2 C26 C27 108.4(5)
C25 C26 C27 113.4(5)
F3 C27 F4 106.9(5)
F3 C27 C26 108.5(5)
F3 C27 C28 109.3(5)
F4 C27 C26 106.7(5)
F4 C27 C28 108.4(5)
C28 C27 C26 116.6(5)
F5 C28 F6 108.2(6)
F5 C28 C27 109.3(5)
F5 C28 C29 107.3(5)
F6 C28 C27 108.7(5)
F6 C28 C29 107.1(5)
C27 C28 C29 116.0(5)
F7 C29 F8 107.6(5)
F7 C29 C28 108.4(5)
F7 C29 C30 108.7(5)
F8 C29 C28 108.3(5)
F8 C29 C30 107.7(5)
C30 C29 C28 115.9(5)
F9 C30 C29 108.2(5)
F9 C30 C31 107.0(5)
F10 C30 F9 106.5(5)
F10 C30 C29 109.6(5)
F10 C30 C31 108.4(5)
C31 C30 C29 116.6(5)
F11 C31 F12 108.9(6)
F11 C31 C30 110.0(5)
F11 C31 C32 107.1(5)
F12 C31 C30 107.3(5)
F12 C31 C32 105.4(6)
C30 C31 C32 117.8(6)
F13 C32 C31 110.1(6)
F14 C32 F13 107.2(6)
F14 C32 C31 110.5(6)
F15 C32 F13 106.3(7)
F15 C32 F14 110.0(6)
F15 C32 C31 112.5(6)
N2 C33 C34 110.7(4)
F16 C34 C33 110.4(4)
F16 C34 C35 104.7(4)
F17 C34 F16 105.2(4)
F17 C34 C33 112.3(5)
F17 C34 C35 107.4(4)
C33 C34 C35 116.0(5)
F18 C35 F19 108.1(5)
F18 C35 C34 108.0(4)
F18 C35 C36 108.4(4)
F19 C35 C34 107.9(4)
F19 C35 C36 108.8(4)
C34 C35 C36 115.4(4)
F20 C36 C35 107.8(4)
F20 C36 C37 109.3(4)
F21 C36 F20 107.2(5)
F21 C36 C35 108.6(4)
F21 C36 C37 108.5(4)
C37 C36 C35 115.2(5)
F22 C37 C36 108.9(4)
F22 C37 C38 108.6(5)
F23 C37 F22 108.3(5)
F23 C37 C36 107.3(5)
F23 C37 C38 108.2(4)
C36 C37 C38 115.3(5)
F24 C38 F25 108.5(5)
F24 C38 C37 108.5(4)
F24 C38 C39 107.7(5)
F25 C38 C37 107.8(4)
F25 C38 C39 108.4(5)
C39 C38 C37 115.8(5)
F26 C39 C38 109.2(5)
F26 C39 C40 107.0(5)
F27 C39 F26 108.5(5)
F27 C39 C38 110.0(5)
F27 C39 C40 106.5(5)
C38 C39 C40 115.4(5)
F28 C40 F29 109.0(6)
F28 C40 F30 108.4(6)
F28 C40 C39 112.1(5)
F29 C40 F30 106.9(5)
F29 C40 C39 110.0(5)
F30 C40 C39 110.2(5)

loop_
_geom_bond_atom_site_label_1
_geom_bond_atom_site_label_2
_geom_bond_distance
Cl1 C4 1.732(5)
Cl2 C7 1.728(5)
Cl3 C14 1.733(5)
Cl4 C17 1.735(5)
F1 C26 1.356(6)
F2 C26 1.346(7)
F3 C27 1.345(7)
F4 C27 1.349(7)
F5 C28 1.328(7)
F6 C28 1.330(7)
F7 C29 1.330(7)
F8 C29 1.344(7)
F9 C30 1.362(7)
F10 C30 1.337(7)
F11 C31 1.329(7)
F12 C31 1.338(8)
F13 C32 1.333(9)
F14 C32 1.302(9)
F15 C32 1.291(8)
F16 C34 1.373(6)
F17 C34 1.354(6)
F18 C35 1.344(6)
F19 C35 1.350(7)
F20 C36 1.354(6)
F21 C36 1.340(6)
F22 C37 1.344(6)
F23 C37 1.338(6)
F24 C38 1.343(6)
F25 C38 1.344(7)
F26 C39 1.347(7)
F27 C39 1.336(7)
F28 C40 1.303(8)
F29 C40 1.305(7)
F30 C40 1.329(7)
O1 C1 1.201(7)
O2 C10 1.215(6)
O3 C11 1.208(6)
O4 C20 1.220(7)
N1 C1 1.425(7)
N1 C20 1.407(7)
N1 C25 1.450(7)
N2 C10 1.406(7)
N2 C11 1.434(7)
N2 C33 1.466(7)
C1 C2 1.476(8)
C2 C3 1.387(7)
C2 C21 1.402(8)
C3 C4 1.397(8)
C4 C5 1.394(8)
C5 C6 1.452(7)
C5 C22 1.449(7)
C6 C7 1.409(7)
C6 C23 1.438(7)
C7 C8 1.404(7)
C8 C9 1.388(7)
C9 C10 1.474(8)
C9 C24 1.406(7)
C11 C12 1.461(8)
C12 C13 1.376(7)
C12 C24 1.428(7)
C13 C14 1.400(8)
C14 C15 1.403(7)
C15 C16 1.469(8)
C15 C23 1.438(7)
C16 C17 1.393(7)
C16 C22 1.420(7)
C17 C18 1.410(8)
C18 C19 1.374(8)
C19 C20 1.486(8)
C19 C21 1.412(7)
C21 C22 1.409(7)
C23 C24 1.405(7)
C25 C26 1.529(8)
C26 C27 1.533(8)
C27 C28 1.531(8)
C28 C29 1.556(8)
C29 C30 1.544(8)
C30 C31 1.522(9)
C31 C32 1.544(9)
C33 C34 1.521(8)
C34 C35 1.551(8)
C35 C36 1.560(8)
C36 C37 1.543(8)
C37 C38 1.563(8)
C38 C39 1.532(8)
C39 C40 1.564(9)

loop_
_geom_torsion_atom_site_label_1
_geom_torsion_atom_site_label_2
_geom_torsion_atom_site_label_3
_geom_torsion_atom_site_label_4
_geom_torsion
Cl1 C4 C5 C6 10.0(8)
Cl1 C4 C5 C22 -167.0(4)
Cl2 C7 C8 C9 173.9(4)
Cl3 C14 C15 C16 11.7(8)
Cl3 C14 C15 C23 -163.9(4)
Cl4 C17 C18 C19 177.1(4)
F1 C26 C27 F3 56.2(6)
F1 C26 C27 F4 171.1(5)
F1 C26 C27 C28 -67.6(6)
F2 C26 C27 F3 170.5(5)
F2 C26 C27 F4 -74.6(6)
F2 C26 C27 C28 46.6(7)
F3 C27 C28 F5 -73.4(6)
F3 C27 C28 F6 168.7(5)
F3 C27 C28 C29 48.0(7)
F4 C27 C28 F5 170.4(5)
F4 C27 C28 F6 52.5(6)
F4 C27 C28 C29 -68.2(6)
F5 C28 C29 F7 52.8(6)
F5 C28 C29 F8 169.3(5)
F5 C28 C29 C30 -69.7(6)
F6 C28 C29 F7 168.7(5)
F6 C28 C29 F8 -74.8(6)
F6 C28 C29 C30 46.3(7)
F7 C29 C30 F9 -70.8(6)
F7 C29 C30 F10 173.5(5)
F7 C29 C30 C31 49.8(7)
F8 C29 C30 F9 172.9(5)
F8 C29 C30 F10 57.2(6)
F8 C29 C30 C31 -66.4(7)
F9 C30 C31 F11 58.5(7)
F9 C30 C31 F12 176.8(5)
F9 C30 C31 C32 -64.6(7)
F10 C30 C31 F11 173.0(6)
F10 C30 C31 F12 -68.6(7)
F10 C30 C31 C32 50.0(8)
F11 C31 C32 F13 -68.5(8)
F11 C31 C32 F14 49.7(8)
F11 C31 C32 F15 173.1(7)
F12 C31 C32 F13 175.6(6)
F12 C31 C32 F14 -66.2(8)
F12 C31 C32 F15 57.2(8)
F16 C34 C35 F18 -53.2(6)
F16 C34 C35 F19 63.5(5)
F16 C34 C35 C36 -174.6(4)
F17 C34 C35 F18 -164.6(4)
F17 C34 C35 F19 -48.0(5)
F17 C34 C35 C36 73.9(6)
F18 C35 C36 F20 -44.4(6)
F18 C35 C36 F21 -160.3(5)
F18 C35 C36 C37 77.8(6)
F19 C35 C36 F20 -161.8(4)
F19 C35 C36 F21 82.4(5)
F19 C35 C36 C37 -39.5(6)
F20 C36 C37 F22 78.4(6)
F20 C36 C37 F23 -164.5(4)
F20 C36 C37 C38 -44.0(6)
F21 C36 C37 F22 -165.0(4)
F21 C36 C37 F23 -47.9(6)
F21 C36 C37 C38 72.7(6)
F22 C37 C38 F24 -56.2(6)
F22 C37 C38 F25 -173.6(4)
F22 C37 C38 C39 64.9(6)
F23 C37 C38 F24 -173.6(5)
F23 C37 C38 F25 69.1(5)
F23 C37 C38 C39 -52.4(6)
F24 C38 C39 F26 61.2(6)
F24 C38 C39 F27 -179.8(5)
F24 C38 C39 C40 -59.3(7)
F25 C38 C39 F26 178.5(5)
F25 C38 C39 F27 -62.5(6)
F25 C38 C39 C40 58.0(6)
F26 C39 C40 F28 -64.0(7)
F26 C39 C40 F29 57.5(7)
F26 C39 C40 F30 175.1(5)
F27 C39 C40 F28 -179.9(6)
F27 C39 C40 F29 -58.4(7)
F27 C39 C40 F30 59.3(6)
O1 C1 C2 C3 11.2(9)
O1 C1 C2 C21 -165.6(6)
O3 C11 C12 C13 6.6(9)
O3 C11 C12 C24 -168.1(5)
N1 C1 C2 C3 -170.9(5)
N1 C1 C2 C21 12.4(8)
N1 C25 C26 F1 54.4(7)
N1 C25 C26 F2 -62.5(6)
N1 C25 C26 C27 175.1(5)
N2 C11 C12 C13 -174.0(5)
N2 C11 C12 C24 11.3(7)
N2 C33 C34 F16 -63.1(6)
N2 C33 C34 F17 53.9(6)
N2 C33 C34 C35 178.0(4)
C1 N1 C20 O4 179.4(5)
C1 N1 C20 C19 -2.2(8)
C1 N1 C25 C26 -88.1(6)
C1 C2 C3 C4 177.8(5)
C1 C2 C21 C19 -5.7(8)
C1 C2 C21 C22 174.4(5)
C2 C3 C4 Cl1 177.9(4)
C2 C3 C4 C5 2.0(8)
C2 C21 C22 C5 13.1(8)
C2 C21 C22 C16 -165.2(5)
C3 C2 C21 C19 177.5(5)
C3 C2 C21 C22 -2.4(8)
C3 C4 C5 C6 -174.3(5)
C3 C4 C5 C22 8.7(8)
C4 C5 C6 C7 34.8(8)
C4 C5 C6 C23 -143.0(5)
C4 C5 C22 C16 162.3(5)
C4 C5 C22 C21 -16.0(7)
C5 C6 C7 Cl2 21.8(7)
C5 C6 C7 C8 -162.8(5)
C5 C6 C23 C15 -20.1(7)
C5 C6 C23 C24 157.4(5)
C6 C5 C22 C16 -15.1(7)
C6 C5 C22 C21 166.7(5)
C6 C7 C8 C9 -1.6(8)
C6 C23 C24 C9 13.6(7)
C6 C23 C24 C12 -165.6(5)
C7 C6 C23 C15 161.8(5)
C7 C6 C23 C24 -20.7(7)
C7 C8 C9 C10 175.2(5)
C7 C8 C9 C24 -6.4(7)
C8 C9 C10 O2 4.4(8)
C8 C9 C10 N2 -176.3(5)
C8 C9 C24 C12 179.5(5)
C8 C9 C24 C23 0.3(8)
C10 N2 C11 O3 171.3(5)
C10 N2 C11 C12 -8.1(8)
C10 N2 C33 C34 99.8(5)
C10 C9 C24 C12 -2.1(8)
C10 C9 C24 C23 178.7(5)
C11 N2 C10 O2 179.4(5)
C11 N2 C10 C9 0.1(7)
C11 N2 C33 C34 -89.5(6)
C11 C12 C13 C14 -179.1(5)
C11 C12 C24 C9 -6.6(8)
C11 C12 C24 C23 172.7(5)
C12 C13 C14 Cl3 173.5(4)
C12 C13 C14 C15 1.0(8)
C13 C12 C24 C9 178.7(5)
C13 C12 C24 C23 -2.0(7)
C13 C14 C15 C16 -176.2(5)
C13 C14 C15 C23 8.3(8)
C14 C15 C16 C17 37.5(9)
C14 C15 C16 C22 -143.5(6)
C14 C15 C23 C6 162.8(5)
C14 C15 C23 C24 -14.6(7)
C15 C16 C17 Cl4 15.4(8)
C15 C16 C17 C18 -168.2(5)
C15 C16 C22 C5 -17.8(7)
C15 C16 C22 C21 160.4(5)
C15 C23 C24 C9 -168.9(5)
C15 C23 C24 C12 11.8(7)
C16 C15 C23 C6 -13.2(7)
C16 C15 C23 C24 169.4(5)
C16 C17 C18 C19 0.6(8)
C17 C16 C22 C5 161.3(5)
C17 C16 C22 C21 -20.4(7)
C17 C18 C19 C20 178.0(5)
C17 C18 C19 C21 -6.8(8)
C18 C19 C20 O4 3.1(8)
C18 C19 C20 N1 -175.3(5)
C18 C19 C21 C2 179.2(5)
C18 C19 C21 C22 -0.9(8)
C19 C21 C22 C5 -166.8(5)
C19 C21 C22 C16 14.9(7)
C20 N1 C1 O1 169.8(5)
C20 N1 C1 C2 -8.2(8)
C20 N1 C25 C26 90.8(6)
C20 C19 C21 C2 -5.6(8)
C20 C19 C21 C22 174.3(5)
C21 C2 C3 C4 -5.3(8)
C21 C19 C20 O4 -172.1(5)
C21 C19 C20 N1 9.5(7)
C22 C5 C6 C7 -148.1(5)
C22 C5 C6 C23 34.1(6)
C22 C16 C17 Cl4 -163.6(4)
C22 C16 C17 C18 12.8(7)
C23 C6 C7 Cl2 -160.4(4)
C23 C6 C7 C8 15.0(7)
C23 C15 C16 C17 -147.0(5)
C23 C15 C16 C22 32.0(7)
C24 C9 C10 O2 -173.9(5)
C24 C9 C10 N2 5.3(7)
C24 C12 C13 C14 -4.3(8)
C25 N1 C1 O1 -11.4(8)
C25 N1 C1 C2 170.6(5)
C25 N1 C20 O4 0.5(8)
C25 N1 C20 C19 178.9(4)
C25 C26 C27 F3 -65.7(6)
C25 C26 C27 F4 49.2(7)
C25 C26 C27 C28 170.4(5)
C26 C27 C28 F5 50.0(7)
C26 C27 C28 F6 -67.9(7)
C26 C27 C28 C29 171.5(5)
C27 C28 C29 F7 -69.7(6)
C27 C28 C29 F8 46.7(6)
C27 C28 C29 C30 167.8(5)
C28 C29 C30 F9 51.5(7)
C28 C29 C30 F10 -64.2(7)
C28 C29 C30 C31 172.1(5)
C29 C30 C31 F11 -62.8(7)
C29 C30 C31 F12 55.6(7)
C29 C30 C31 C32 174.2(5)
C30 C31 C32 F13 55.9(8)
C30 C31 C32 F14 174.2(6)
C30 C31 C32 F15 -62.4(9)
C33 N2 C10 O2 -10.9(8)
C33 N2 C10 C9 169.8(4)
C33 N2 C11 O3 1.4(8)
C33 N2 C11 C12 -178.1(5)
C33 C34 C35 F18 68.8(6)
C33 C34 C35 F19 -174.5(4)
C33 C34 C35 C36 -52.6(6)
C34 C35 C36 F20 76.8(6)
C34 C35 C36 F21 -39.0(6)
C34 C35 C36 C37 -160.9(5)
C35 C36 C37 F22 -43.0(6)
C35 C36 C37 F23 74.0(6)
C35 C36 C37 C38 -165.4(4)
C36 C37 C38 F24 66.3(6)
C36 C37 C38 F25 -51.0(6)
C36 C37 C38 C39 -172.5(5)
C37 C38 C39 F26 -60.3(6)
C37 C38 C39 F27 58.7(6)
C37 C38 C39 C40 179.2(5)
C38 C39 C40 F28 57.7(7)
C38 C39 C40 F29 179.2(5)
C38 C39 C40 F30 -63.2(7)
